data_2016502
loop_
_publ_author_name
'Bartalucci, Giuditta'
'Delroy, Charles'
'Fisher, Stuart'
'Helliwell, Madeleine'
'Liaaen-Jensen, Synn\/ove'

_publ_section_title
;
 13-<i>cis</i>-\b,\b-Carotene and 15-<i>cis</i>-\b,\b-carotene
;
_journal_coeditor_code JZ3117
_journal_issue 3
_journal_name_full 'Acta Crystallographica Section C'
_journal_page_first o128
_journal_page_last o131
_journal_paper_doi 10.1107/S0108270108001583
_journal_volume 64
_journal_year 2008
_chemical_formula_iupac 'C40 H56'
_chemical_formula_moiety 'C40 H56'
_chemical_formula_sum 'C40 H56'
_chemical_formula_weight 536.85
_chemical_name_common
;
15-<i>cis</i>-\b,\b-carotene
;
_chemical_name_systematic
;
15-<i>cis</i>-\b,\b-carotene
;
_space_group_IT_number 15
_symmetry_cell_setting monoclinic
_symmetry_space_group_name_Hall '-C 2yc'
_symmetry_space_group_name_H-M 'C 1 2/c 1'
_atom_sites_solution_hydrogens geom
_atom_sites_solution_primary direct
_atom_sites_solution_secondary difmap
_audit_creation_method SHELXL97
_cell_angle_alpha 90.00
_cell_angle_beta 108.0840(10)
_cell_angle_gamma 90.00
_cell_formula_units_Z 4
_cell_length_a 17.6168(13)
_cell_length_b 11.5544(9)
_cell_length_c 17.4124(13)
_cell_measurement_reflns_used 5310
_cell_measurement_temperature 100(2)
_cell_measurement_theta_max 26.38
_cell_measurement_theta_min 2.27
_cell_volume 3369.2(4)
_computing_cell_refinement 'SMART (Bruker, 2001)'
_computing_data_collection 'SMART (Bruker, 2001)'
_computing_data_reduction 'SAINT (Bruker, 2002)'
_computing_molecular_graphics 'SHELXTL (Bruker, 2001)'
_computing_publication_material
;
SHELXTL (Bruker, 2001), PLATON (Spek 2003), WinGX (Farrugia,
1999) and PARST
(Nardelli, 1995)
;
_computing_structure_refinement 'SHELXL97 (Sheldrick, 2008)'
_computing_structure_solution 'SHELXS97 (Sheldrick, 2008)'
_diffrn_ambient_temperature 100(2)
_diffrn_measured_fraction_theta_full 0.998
_diffrn_measured_fraction_theta_max 0.998
_diffrn_measurement_device_type 'Bruker SMART CCD area-detector'
_diffrn_measurement_method '\f and \w'
_diffrn_radiation_monochromator graphite
_diffrn_radiation_source 'fine-focus sealed tube'
_diffrn_radiation_type MoK\a
_diffrn_radiation_wavelength 0.71073
_diffrn_reflns_av_R_equivalents 0.0286
_diffrn_reflns_av_sigmaI/netI 0.0250
_diffrn_reflns_limit_h_max 17
_diffrn_reflns_limit_h_min -22
_diffrn_reflns_limit_k_max 13
_diffrn_reflns_limit_k_min -14
_diffrn_reflns_limit_l_max 21
_diffrn_reflns_limit_l_min -21
_diffrn_reflns_number 9559
_diffrn_reflns_theta_full 26.39
_diffrn_reflns_theta_max 26.39
_diffrn_reflns_theta_min 2.14
_exptl_absorpt_coefficient_mu 0.059
_exptl_absorpt_correction_type none
_exptl_crystal_colour orange
_exptl_crystal_density_diffrn 1.058
_exptl_crystal_density_method 'not measured'
_exptl_crystal_description prismatic
_exptl_crystal_F_000 1184
_exptl_crystal_size_max 0.5
_exptl_crystal_size_mid 0.3
_exptl_crystal_size_min 0.3
_refine_diff_density_max 0.287
_refine_diff_density_min -0.165
_refine_ls_extinction_method none
_refine_ls_goodness_of_fit_ref 1.070
_refine_ls_hydrogen_treatment constr
_refine_ls_matrix_type full
_refine_ls_number_parameters 186
_refine_ls_number_reflns 3451
_refine_ls_number_restraints 0
_refine_ls_restrained_S_all 1.070
_refine_ls_R_factor_all 0.0452
_refine_ls_R_factor_gt 0.0394
_refine_ls_shift/su_max 0.001
_refine_ls_shift/su_mean 0.000
_refine_ls_structure_factor_coef Fsqd
_refine_ls_weighting_details 'calc w = 1/[\s^2^(Fo^2^)+(0.0667P)^2^+0.8286P] where P=(Fo^2^+2Fc^2^)/3'
_refine_ls_weighting_scheme calc
_refine_ls_wR_factor_gt 0.1078
_refine_ls_wR_factor_ref 0.1113
_reflns_number_gt 2981
_reflns_number_total 3451
_reflns_threshold_expression I>2\s(I)
_cod_data_source_file jz3117.cif
_cod_data_source_block II
_cod_original_sg_symbol_Hall -C2yc
_cod_original_sg_symbol_H-M C2/c
_cod_database_code 2016502
_cod_database_fobs_code 2016502

loop_
_symmetry_equiv_pos_as_xyz
'x, y, z'
'-x, y, -z+1/2'
'x+1/2, y+1/2, z'
'-x+1/2, y+1/2, -z+1/2'
'-x, -y, -z'
'x, -y, z-1/2'
'-x+1/2, -y+1/2, -z'
'x+1/2, -y+1/2, z-1/2'

loop_
_atom_site_type_symbol
_atom_site_label
_atom_site_fract_x
_atom_site_fract_y
_atom_site_fract_z
_atom_site_U_iso_or_equiv
_atom_site_adp_type
_atom_site_calc_flag
_atom_site_refinement_flags
_atom_site_occupancy
C C1 0.34561(6) -0.04798(9) 1.25799(6) 0.0228(2) Uani d . 1
C C2 0.33220(7) -0.17609(9) 1.27371(7) 0.0244(2) Uani d . 1
H H2A 0.3458 -0.1887 1.3315 0.029 Uiso calc R 1
H H2B 0.2761 -0.1945 1.2497 0.029 Uiso calc R 1
C C3 0.38146(7) -0.25689(10) 1.23960(7) 0.0266(3) Uani d . 1
H H3A 0.4378 -0.2394 1.2634 0.032 Uiso calc R 1
H H3B 0.3727 -0.3363 1.2528 0.032 Uiso calc R 1
C C4 0.35763(8) -0.24258(10) 1.14871(7) 0.0286(3) Uani d . 1
H H4A 0.3985 -0.2773 1.1295 0.034 Uiso calc R 1
H H4B 0.3083 -0.2846 1.1244 0.034 Uiso calc R 1
C C5 0.34593(7) -0.11854(9) 1.12037(6) 0.0243(3) Uani d . 1
C C6 0.34238(6) -0.02993(9) 1.16924(6) 0.0208(2) Uani d . 1
C C7 0.33465(6) 0.09178(9) 1.14172(6) 0.0217(2) Uani d . 1
H H7 0.3000 0.1384 1.1588 0.026 Uiso calc R 1
C C8 0.37266(6) 0.14155(9) 1.09460(6) 0.0212(2) Uani d . 1
H H8 0.4086 0.0959 1.0787 0.025 Uiso calc R 1
C C9 0.36268(6) 0.26073(9) 1.06603(6) 0.0203(2) Uani d . 1
C C10 0.39725(6) 0.29395(9) 1.01002(6) 0.0211(2) Uani d . 1
H H10 0.4268 0.2378 0.9936 0.025 Uiso calc R 1
C C11 0.39359(6) 0.40601(9) 0.97305(6) 0.0212(2) Uani d . 1
H H11 0.3655 0.4646 0.9889 0.025 Uiso calc R 1
C C12 0.42901(6) 0.43006(9) 0.91656(6) 0.0207(2) Uani d . 1
H H12 0.4547 0.3689 0.9002 0.025 Uiso calc R 1
C C13 0.43134(6) 0.54072(9) 0.87864(6) 0.0198(2) Uani d . 1
C C14 0.46965(6) 0.54768(9) 0.82185(6) 0.0193(2) Uani d . 1
H H14 0.4888 0.4783 0.8080 0.023 Uiso calc R 1
C C15 0.48409(6) 0.64894(9) 0.78086(6) 0.0196(2) Uani d . 1
H H15 0.4706 0.7202 0.7979 0.023 Uiso calc R 1
C C16 0.42704(7) -0.00734(11) 1.31456(7) 0.0299(3) Uani d . 1
H H16A 0.4369 0.0706 1.3012 0.045 Uiso calc R 1
H H16B 0.4684 -0.0571 1.3082 0.045 Uiso calc R 1
H H16C 0.4267 -0.0103 1.3695 0.045 Uiso calc R 1
C C17 0.28059(7) 0.02230(10) 1.27855(7) 0.0279(3) Uani d . 1
H H17A 0.2298 0.0070 1.2392 0.042 Uiso calc R 1
H H17B 0.2926 0.1033 1.2782 0.042 Uiso calc R 1
H H17C 0.2787 0.0006 1.3312 0.042 Uiso calc R 1
C C18 0.33567(8) -0.10740(10) 1.03133(7) 0.0329(3) Uani d . 1
H H18A 0.3082 -0.0366 1.0112 0.049 Uiso calc R 1
H H18B 0.3051 -0.1717 1.0029 0.049 Uiso calc R 1
H H18C 0.3872 -0.1069 1.0233 0.049 Uiso calc R 1
C C19 0.31295(7) 0.34069(9) 1.09883(6) 0.0232(2) Uani d . 1
H H19A 0.3195 0.4187 1.0831 0.035 Uiso calc R 1
H H19B 0.3298 0.3355 1.1567 0.035 Uiso calc R 1
H H19C 0.2578 0.3189 1.0777 0.035 Uiso calc R 1
C C20 0.39219(7) 0.64249(9) 0.90474(7) 0.0241(2) Uani d . 1
H H20A 0.3973 0.7096 0.8742 0.036 Uiso calc R 1
H H20B 0.4176 0.6569 0.9612 0.036 Uiso calc R 1
H H20C 0.3367 0.6260 0.8955 0.036 Uiso calc R 1

loop_
_atom_site_aniso_label
_atom_site_aniso_U_11
_atom_site_aniso_U_22
_atom_site_aniso_U_33
_atom_site_aniso_U_12
_atom_site_aniso_U_13
_atom_site_aniso_U_23
C1 0.0241(6) 0.0216(5) 0.0250(6) -0.0002(4) 0.0106(4) 0.0041(4)
C2 0.0248(6) 0.0236(5) 0.0266(5) 0.0002(4) 0.0106(4) 0.0070(4)
C3 0.0267(6) 0.0219(5) 0.0325(6) 0.0023(4) 0.0110(5) 0.0072(4)
C4 0.0349(6) 0.0214(6) 0.0311(6) 0.0008(5) 0.0126(5) 0.0007(4)
C5 0.0247(6) 0.0231(5) 0.0245(6) -0.0013(4) 0.0068(4) 0.0029(4)
C6 0.0178(5) 0.0220(5) 0.0233(5) -0.0011(4) 0.0073(4) 0.0035(4)
C7 0.0223(5) 0.0209(5) 0.0221(5) 0.0002(4) 0.0074(4) 0.0015(4)
C8 0.0213(5) 0.0206(5) 0.0219(5) 0.0003(4) 0.0070(4) 0.0004(4)
C9 0.0201(5) 0.0205(5) 0.0194(5) -0.0028(4) 0.0050(4) -0.0002(4)
C10 0.0228(5) 0.0208(5) 0.0205(5) -0.0019(4) 0.0077(4) -0.0020(4)
C11 0.0231(5) 0.0211(5) 0.0198(5) -0.0022(4) 0.0072(4) -0.0014(4)
C12 0.0237(5) 0.0192(5) 0.0194(5) -0.0020(4) 0.0070(4) -0.0021(4)
C13 0.0210(5) 0.0206(5) 0.0173(5) -0.0023(4) 0.0054(4) -0.0016(4)
C14 0.0220(5) 0.0179(5) 0.0180(5) -0.0003(4) 0.0060(4) -0.0023(4)
C15 0.0225(5) 0.0171(5) 0.0189(5) 0.0010(4) 0.0062(4) -0.0016(4)
C16 0.0302(6) 0.0339(6) 0.0249(6) -0.0049(5) 0.0076(5) 0.0008(5)
C17 0.0336(6) 0.0254(6) 0.0295(6) 0.0012(5) 0.0167(5) 0.0035(5)
C18 0.0476(8) 0.0253(6) 0.0259(6) -0.0033(5) 0.0117(5) -0.0012(5)
C19 0.0260(6) 0.0223(5) 0.0234(5) 0.0008(4) 0.0107(4) 0.0039(4)
C20 0.0282(6) 0.0224(5) 0.0250(5) 0.0014(4) 0.0131(5) 0.0018(4)

loop_
_atom_type_symbol
_atom_type_description
_atom_type_scat_dispersion_real
_atom_type_scat_dispersion_imag
_atom_type_scat_source
C C 0.0033 0.0016 'International Tables Vol C Tables 4.2.6.8 and 6.1.1.4'
H H 0.0000 0.0000 'International Tables Vol C Tables 4.2.6.8 and 6.1.1.4'

loop_
_geom_angle_atom_site_label_1
_geom_angle_atom_site_label_2
_geom_angle_atom_site_label_3
_geom_angle_site_symmetry_1
_geom_angle
C17 C1 C2 . 107.52(9)
C17 C1 C16 . 107.70(9)
C2 C1 C16 . 110.12(9)
C17 C1 C6 . 111.35(9)
C2 C1 C6 . 110.41(9)
C16 C1 C6 . 109.68(9)
C3 C2 C1 . 112.65(9)
C3 C2 H2A . 109.1
C1 C2 H2A . 109.1
C3 C2 H2B . 109.1
C1 C2 H2B . 109.1
H2A C2 H2B . 107.8
C4 C3 C2 . 109.60(9)
C4 C3 H3A . 109.8
C2 C3 H3A . 109.8
C4 C3 H3B . 109.8
C2 C3 H3B . 109.8
H3A C3 H3B . 108.2
C5 C4 C3 . 114.25(9)
C5 C4 H4A . 108.7
C3 C4 H4A . 108.7
C5 C4 H4B . 108.7
C3 C4 H4B . 108.7
H4A C4 H4B . 107.6
C6 C5 C4 . 122.99(10)
C6 C5 C18 . 124.79(10)
C4 C5 C18 . 112.18(9)
C5 C6 C7 . 122.45(10)
C5 C6 C1 . 122.43(9)
C7 C6 C1 . 115.11(9)
C8 C7 C6 . 126.43(10)
C8 C7 H7 . 116.8
C6 C7 H7 . 116.8
C7 C8 C9 . 125.80(10)
C7 C8 H8 . 117.1
C9 C8 H8 . 117.1
C10 C9 C8 . 118.68(10)
C10 C9 C19 . 122.98(9)
C8 C9 C19 . 118.33(9)
C9 C10 C11 . 127.52(10)
C9 C10 H10 . 116.2
C11 C10 H10 . 116.2
C12 C11 C10 . 123.08(10)
C12 C11 H11 . 118.5
C10 C11 H11 . 118.5
C11 C12 C13 . 126.96(10)
C11 C12 H12 . 116.5
C13 C12 H12 . 116.5
C14 C13 C12 . 118.34(9)
C14 C13 C20 . 123.41(9)
C12 C13 C20 . 118.24(9)
C13 C14 C15 . 127.90(10)
C13 C14 H14 . 116.1
C15 C14 H14 . 116.1
C15 C15 C14 2_656 125.08(6)
C15 C15 H15 2_656 117.5
C14 C15 H15 . 117.5
C1 C16 H16A . 109.5
C1 C16 H16B . 109.5
H16A C16 H16B . 109.5
C1 C16 H16C . 109.5
H16A C16 H16C . 109.5
H16B C16 H16C . 109.5
C1 C17 H17A . 109.5
C1 C17 H17B . 109.5
H17A C17 H17B . 109.5
C1 C17 H17C . 109.5
H17A C17 H17C . 109.5
H17B C17 H17C . 109.5
C5 C18 H18A . 109.5
C5 C18 H18B . 109.5
H18A C18 H18B . 109.5
C5 C18 H18C . 109.5
H18A C18 H18C . 109.5
H18B C18 H18C . 109.5
C9 C19 H19A . 109.5
C9 C19 H19B . 109.5
H19A C19 H19B . 109.5
C9 C19 H19C . 109.5
H19A C19 H19C . 109.5
H19B C19 H19C . 109.5
C13 C20 H20A . 109.5
C13 C20 H20B . 109.5
H20A C20 H20B . 109.5
C13 C20 H20C . 109.5
H20A C20 H20C . 109.5
H20B C20 H20C . 109.5

loop_
_geom_bond_atom_site_label_1
_geom_bond_atom_site_label_2
_geom_bond_site_symmetry_2
_geom_bond_distance
C1 C17 . 1.5344(15)
C1 C2 . 1.5369(14)
C1 C16 . 1.5399(16)
C1 C6 . 1.5428(15)
C2 C3 . 1.5158(15)
C2 H2A . 0.9700
C2 H2B . 0.9700
C3 C4 . 1.5151(16)
C3 H3A . 0.9700
C3 H3B . 0.9700
C4 C5 . 1.5090(15)
C4 H4A . 0.9700
C4 H4B . 0.9700
C5 C6 . 1.3452(16)
C5 C18 . 1.5096(15)
C6 C7 . 1.4782(14)
C7 C8 . 1.3393(15)
C7 H7 . 0.9300
C8 C9 . 1.4561(14)
C8 H8 . 0.9300
C9 C10 . 1.3558(15)
C9 C19 . 1.5026(15)
C10 C11 . 1.4384(14)
C10 H10 . 0.9300
C11 C12 . 1.3474(15)
C11 H11 . 0.9300
C12 C13 . 1.4454(14)
C12 H12 . 0.9300
C13 C14 . 1.3616(15)
C13 C20 . 1.5032(14)
C14 C15 . 1.4339(14)
C14 H14 . 0.9300
C15 C15 2_656 1.358(2)
C15 H15 . 0.9300
C16 H16A . 0.9600
C16 H16B . 0.9600
C16 H16C . 0.9600
C17 H17A . 0.9600
C17 H17B . 0.9600
C17 H17C . 0.9600
C18 H18A . 0.9600
C18 H18B . 0.9600
C18 H18C . 0.9600
C19 H19A . 0.9600
C19 H19B . 0.9600
C19 H19C . 0.9600
C20 H20A . 0.9600
C20 H20B . 0.9600
C20 H20C . 0.9600

loop_
_geom_torsion_atom_site_label_1
_geom_torsion_atom_site_label_2
_geom_torsion_atom_site_label_3
_geom_torsion_atom_site_label_4
_geom_torsion_site_symmetry_4
_geom_torsion
C17 C1 C2 C3 . 168.11(9)
C16 C1 C2 C3 . -74.82(12)
C6 C1 C2 C3 . 46.45(12)
C1 C2 C3 C4 . -61.70(12)
C2 C3 C4 C5 . 42.70(13)
C3 C4 C5 C6 . -11.60(16)
C3 C4 C5 C18 . 170.61(10)
C4 C5 C6 C7 . 177.09(10)
C18 C5 C6 C7 . -5.40(18)
C4 C5 C6 C1 . -3.27(17)
C18 C5 C6 C1 . 174.24(10)
C17 C1 C6 C5 . -133.37(11)
C2 C1 C6 C5 . -14.01(14)
C16 C1 C6 C5 . 107.51(12)
C17 C1 C6 C7 . 46.29(12)
C2 C1 C6 C7 . 165.66(9)
C16 C1 C6 C7 . -72.82(12)
C5 C6 C7 C8 . -41.35(17)
C1 C6 C7 C8 . 138.99(11)
C6 C7 C8 C9 . 178.09(10)
C7 C8 C9 C10 . -171.26(11)
C7 C8 C9 C19 . 7.48(16)
C8 C9 C10 C11 . 178.80(10)
C19 C9 C10 C11 . 0.13(17)
C9 C10 C11 C12 . -178.75(11)
C10 C11 C12 C13 . -177.25(10)
C11 C12 C13 C14 . -179.34(10)
C11 C12 C13 C20 . 1.40(16)
C12 C13 C14 C15 . -175.32(10)
C20 C13 C14 C15 . 3.90(18)
C13 C14 C15 C15 2_656 -173.31(13)
